data_2108925
loop_
_publ_author_name
'Siidra, Oleg I.'
'Charkin, Dmitry O.'
'Kovrugin, Vadim M.'
'Borisov, Artem S.'

_publ_section_title
;
 K(Na,K)Na~2~[Cu~2~(SO~4~)~4~]: a new highly porous anhydrous sulfate and
 evaluation of possible ion migration pathways
;
_journal_coeditor_code RM5054
_journal_issue 6
_journal_name_full 'Acta Crystallographica Section B'
_journal_page_first 1003
_journal_page_last 1011
_journal_paper_doi 10.1107/S2052520621010350
_journal_volume 77
_journal_year 2021
_chemical_formula_sum 'Cu8 K5.13 Na10.87 O64 S16'
_chemical_formula_weight 2495.76
_space_group_crystal_system monoclinic
_space_group_IT_number 14
_space_group_name_Hall '-P 2ybc'
_space_group_name_H-M_alt 'P 1 21/c 1'
_audit_creation_method SHELXL-2018/3
_cell_angle_alpha 90
_cell_angle_beta 107.775(2)
_cell_angle_gamma 90
_cell_formula_units_Z 1
_cell_length_a 12.5085(9)
_cell_length_b 9.3166(7)
_cell_length_c 12.7894(10)
_cell_measurement_reflns_used 1760
_cell_measurement_temperature 296(2)
_cell_measurement_theta_max 27.999
_cell_measurement_theta_min 2.753
_cell_volume 1419.29(19)
_computing_structure_refinement 'SHELXL-2018/3 (Sheldrick, 2018)'
_diffrn_ambient_temperature 296(2)
_diffrn_measured_fraction_theta_full 0.992
_diffrn_measured_fraction_theta_max 0.990
_diffrn_measurement_device_type 'Bruker Apex II Duo'
_diffrn_radiation_type MoK\a
_diffrn_radiation_wavelength 0.71073
_diffrn_reflns_av_R_equivalents 0.0409
_diffrn_reflns_av_unetI/netI 0.0358
_diffrn_reflns_Laue_measured_fraction_full 0.992
_diffrn_reflns_Laue_measured_fraction_max 0.990
_diffrn_reflns_limit_h_max 16
_diffrn_reflns_limit_h_min -16
_diffrn_reflns_limit_k_max 12
_diffrn_reflns_limit_k_min -12
_diffrn_reflns_limit_l_max 13
_diffrn_reflns_limit_l_min -16
_diffrn_reflns_number 13295
_diffrn_reflns_point_group_measured_fraction_full 0.992
_diffrn_reflns_point_group_measured_fraction_max 0.990
_diffrn_reflns_theta_full 25.242
_diffrn_reflns_theta_max 27.999
_diffrn_reflns_theta_min 2.753
_exptl_absorpt_coefficient_mu 4.134
_exptl_absorpt_correction_type multi-scan
_exptl_crystal_density_diffrn 2.920
_exptl_crystal_description prism
_exptl_crystal_F_000 1217
_exptl_crystal_size_max 0.10
_exptl_crystal_size_mid 0.10
_exptl_crystal_size_min 0.05
_refine_diff_density_max 0.541
_refine_diff_density_min -0.647
_refine_diff_density_rms 0.115
_refine_ls_extinction_coef 0.00090(19)
_refine_ls_extinction_expression Fc^*^=kFc[1+0.001xFc^2^\l^3^/sin(2\q)]^-1/4^
_refine_ls_extinction_method 'SHELXL-2018/3 (Sheldrick 2018)'
_refine_ls_goodness_of_fit_ref 1.022
_refine_ls_hydrogen_treatment undef
_refine_ls_matrix_type full
_refine_ls_number_parameters 237
_refine_ls_number_reflns 3393
_refine_ls_number_restraints 0
_refine_ls_restrained_S_all 1.022
_refine_ls_R_factor_all 0.0460
_refine_ls_R_factor_gt 0.0302
_refine_ls_shift/su_max 0.001
_refine_ls_shift/su_mean 0.000
_refine_ls_structure_factor_coef Fsqd
_refine_ls_weighting_details 'w=1/[\s^2^(Fo^2^)+(0.0358P)^2^+1.0736P] where P=(Fo^2^+2Fc^2^)/3'
_refine_ls_weighting_scheme calc
_refine_ls_wR_factor_gt 0.0696
_refine_ls_wR_factor_ref 0.0765
_reflns_Friedel_coverage 0.000
_reflns_number_gt 2656
_reflns_number_total 3393
_reflns_threshold_expression 'I > 2\s(I)'
_cod_data_source_file rm5054sup1.cif
_cod_data_source_block I
_cod_depositor_comments
;
The following automatic conversions were performed:

data item '_exptl_absorpt_correction_type' value 'Multi-scan' was
changed to 'multi-scan' in accordance with the
/home/data/users/saulius/crontab/automatic-downloads/rss-feeds/IUCr/lib/dictionaries/cif_core.dic
dictionary named 'cif_core.dic' version 2.4.2 last updated on
2011-04-26.

Automatic conversion script
Id: cif_fix_values 7556 2019-12-06 15:28:31Z antanas 
;
_cod_original_cell_volume 1419.28(19)
_cod_original_sg_symbol_H-M 'P 21/c'
_cod_database_code 2108925
_shelx_shelxl_version_number 2018/3
_shelx_space_group_comment
;
The symmetry employed for this shelxl refinement is uniquely defined
by the following loop, which should always be used as a source of
symmetry information in preference to the above space-group names.
They are only intended as comments.
;

loop_
_space_group_symop_operation_xyz
'x, y, z'
'-x, y+1/2, -z+1/2'
'-x, -y, -z'
'x, -y-1/2, z-1/2'

loop_
_atom_site_label
_atom_site_type_symbol
_atom_site_fract_x
_atom_site_fract_y
_atom_site_fract_z
_atom_site_U_iso_or_equiv
_atom_site_adp_type
_atom_site_occupancy
_atom_site_site_symmetry_order
_atom_site_calc_flag
_atom_site_refinement_flags_posn
_atom_site_refinement_flags_adp
_atom_site_refinement_flags_occupancy
_atom_site_disorder_assembly
_atom_site_disorder_group
Cu1 Cu 0.43543(3) 0.59355(4) 0.81573(3) 0.01214(11) Uani 1 1 d . . . . .
Cu2 Cu 0.18205(3) 0.89881(4) 0.55924(3) 0.01240(11) Uani 1 1 d . . . . .
K1 K 0.29227(6) 0.25219(8) 0.70496(6) 0.02114(18) Uani 1 1 d . . . . .
Na1 Na -0.08168(10) 0.76871(15) 0.08627(11) 0.0204(3) Uani 1 1 d . . . . .
Na2 Na 0.43127(10) 0.77780(15) 0.06462(11) 0.0192(3) Uani 1 1 d . . . . .
Na3 Na 0.15076(11) 0.6620(2) 0.33753(13) 0.0590(8) Uani 0.718(11) 1 d . . P . .
K2 K 0.15076(11) 0.6620(2) 0.33753(13) 0.0590(8) Uani 0.282(11) 1 d . . P . .
S1 S 0.38967(6) 0.90637(8) 0.79088(6) 0.01092(16) Uani 1 1 d . . . . .
S2 S 0.64429(5) 0.59305(8) 0.03189(6) 0.01061(16) Uani 1 1 d . . . . .
S3 S 0.19659(6) 0.58760(8) 0.61760(7) 0.01284(17) Uani 1 1 d . . . . .
S4 S -0.03802(6) 0.91496(9) 0.35754(7) 0.01321(17) Uani 1 1 d . . . . .
O1 O -0.11108(17) 0.9147(2) 0.43257(18) 0.0152(5) Uani 1 1 d . . . . .
O2 O 0.57170(16) 0.5868(2) 0.10673(18) 0.0130(5) Uani 1 1 d . . . . .
O3 O 0.67918(18) 0.4464(3) 0.0165(2) 0.0194(5) Uani 1 1 d . . . . .
O4 O 0.44032(17) 0.7839(2) 0.74766(18) 0.0138(5) Uani 1 1 d . . . . .
O5 O 0.73711(18) 0.6891(3) 0.0775(2) 0.0202(5) Uani 1 1 d . . . . .
O6 O 0.23987(17) 0.7019(2) 0.55722(19) 0.0163(5) Uani 1 1 d . . . . .
O7 O 0.28093(18) 0.9451(3) 0.7094(2) 0.0216(5) Uani 1 1 d . . . . .
O8 O -0.08985(18) 0.8266(3) 0.2628(2) 0.0220(5) Uani 1 1 d . . . . .
O9 O 0.07051(18) 0.8473(3) 0.4202(2) 0.0234(6) Uani 1 1 d . . . . .
O10 O 0.57326(18) 0.6548(3) 0.92613(19) 0.0184(5) Uani 1 1 d . . . . .
O11 O 0.3676(2) 0.8640(3) 0.8916(2) 0.0236(6) Uani 1 1 d . . . . .
O12 O 0.46516(19) 1.0300(3) 0.8061(2) 0.0199(5) Uani 1 1 d . . . . .
O13 O -0.0224(2) 1.0626(3) 0.3289(2) 0.0268(6) Uani 1 1 d . . . . .
O14 O 0.1579(2) 0.4664(3) 0.5457(2) 0.0288(6) Uani 1 1 d . . . . .
O15 O 0.29260(19) 0.5395(3) 0.7116(2) 0.0270(6) Uani 1 1 d . . . . .
O16 O 0.1112(2) 0.6511(3) 0.6580(2) 0.0298(6) Uani 1 1 d . . . . .

loop_
_atom_site_aniso_label
_atom_site_aniso_U_11
_atom_site_aniso_U_22
_atom_site_aniso_U_33
_atom_site_aniso_U_23
_atom_site_aniso_U_13
_atom_site_aniso_U_12
Cu1 0.01297(17) 0.0105(2) 0.0118(2) 0.00210(15) 0.00202(14) -0.00037(13)
Cu2 0.01131(17) 0.0111(2) 0.0138(2) -0.00013(16) 0.00241(14) 0.00183(13)
K1 0.0225(3) 0.0141(4) 0.0247(4) -0.0026(3) 0.0041(3) -0.0003(3)
Na1 0.0178(6) 0.0240(8) 0.0185(7) -0.0026(6) 0.0044(5) -0.0012(5)
Na2 0.0188(6) 0.0233(8) 0.0146(7) 0.0028(6) 0.0038(5) 0.0026(5)
Na3 0.0324(8) 0.0979(16) 0.0397(10) -0.0420(10) 0.0005(6) 0.0199(8)
K2 0.0324(8) 0.0979(16) 0.0397(10) -0.0420(10) 0.0005(6) 0.0199(8)
S1 0.0132(3) 0.0100(4) 0.0093(4) 0.0008(3) 0.0030(3) -0.0002(3)
S2 0.0104(3) 0.0112(4) 0.0101(4) 0.0000(3) 0.0029(3) -0.0005(3)
S3 0.0115(3) 0.0093(4) 0.0159(4) 0.0011(3) 0.0015(3) 0.0003(3)
S4 0.0111(3) 0.0132(4) 0.0135(4) -0.0025(3) 0.0011(3) 0.0013(3)
O1 0.0175(10) 0.0146(12) 0.0133(12) -0.0005(9) 0.0043(9) 0.0045(8)
O2 0.0151(9) 0.0128(12) 0.0130(11) 0.0001(9) 0.0072(9) 0.0011(8)
O3 0.0199(11) 0.0165(13) 0.0239(13) -0.0030(10) 0.0098(9) 0.0018(9)
O4 0.0181(10) 0.0099(11) 0.0142(11) 0.0021(9) 0.0061(8) 0.0022(8)
O5 0.0150(10) 0.0236(14) 0.0198(13) -0.0018(11) 0.0022(9) -0.0082(9)
O6 0.0175(10) 0.0117(12) 0.0205(13) 0.0039(10) 0.0071(9) 0.0023(8)
O7 0.0179(10) 0.0217(14) 0.0201(13) -0.0048(11) -0.0018(9) 0.0079(9)
O8 0.0193(11) 0.0294(15) 0.0162(13) -0.0103(11) 0.0035(9) -0.0020(10)
O9 0.0151(10) 0.0251(14) 0.0235(14) -0.0075(11) -0.0037(9) 0.0080(9)
O10 0.0206(10) 0.0170(13) 0.0131(12) 0.0058(10) -0.0015(9) -0.0044(9)
O11 0.0325(13) 0.0258(15) 0.0174(13) 0.0063(11) 0.0150(11) 0.0046(10)
O12 0.0233(11) 0.0136(13) 0.0229(13) -0.0035(10) 0.0071(9) -0.0070(9)
O13 0.0272(12) 0.0164(14) 0.0391(17) 0.0041(12) 0.0133(11) -0.0024(10)
O14 0.0339(13) 0.0184(14) 0.0279(15) -0.0078(12) 0.0002(11) -0.0068(11)
O15 0.0231(11) 0.0181(13) 0.0300(15) 0.0108(12) -0.0063(10) -0.0057(10)
O16 0.0291(13) 0.0257(15) 0.0435(18) 0.0031(13) 0.0241(12) 0.0059(11)

loop_
_atom_type_symbol
_atom_type_description
_atom_type_scat_dispersion_real
_atom_type_scat_dispersion_imag
_atom_type_scat_source
Cu Cu 0.3201 1.2651 'International Tables Vol C Tables 4.2.6.8 and 6.1.1.4'
K K 0.2009 0.2494 'International Tables Vol C Tables 4.2.6.8 and 6.1.1.4'
Na Na 0.0362 0.0249 'International Tables Vol C Tables 4.2.6.8 and 6.1.1.4'
O O 0.0106 0.0060 'International Tables Vol C Tables 4.2.6.8 and 6.1.1.4'
S S 0.1246 0.1234 'International Tables Vol C Tables 4.2.6.8 and 6.1.1.4'

loop_
_geom_angle_atom_site_label_1
_geom_angle_atom_site_label_2
_geom_angle_atom_site_label_3
_geom_angle
_geom_angle_site_symmetry_1
_geom_angle_site_symmetry_3
_geom_angle_publ_flag
O15 Cu1 O10 176.08(12) . . ?
O15 Cu1 O2 87.15(10) . 3_666 ?
O10 Cu1 O2 92.93(9) . 3_666 ?
O15 Cu1 O4 94.37(10) . . ?
O10 Cu1 O4 85.26(9) . . ?
O2 Cu1 O4 175.34(9) 3_666 . ?
O15 Cu1 O12 92.41(11) . 2_646 ?
O10 Cu1 O12 91.38(9) . 2_646 ?
O2 Cu1 O12 103.53(9) 3_666 2_646 ?
O4 Cu1 O12 80.84(9) . 2_646 ?
O15 Cu1 O11 98.76(10) . . ?
O10 Cu1 O11 77.83(9) . . ?
O2 Cu1 O11 120.50(8) 3_666 . ?
O4 Cu1 O11 54.92(8) . . ?
O12 Cu1 O11 134.88(8) 2_646 . ?
O15 Cu1 O3 85.21(10) . 3_666 ?
O10 Cu1 O3 91.65(8) . 3_666 ?
O2 Cu1 O3 54.39(8) 3_666 3_666 ?
O4 Cu1 O3 121.29(8) . 3_666 ?
O12 Cu1 O3 157.84(8) 2_646 3_666 ?
O11 Cu1 O3 67.12(7) . 3_666 ?
O15 Cu1 S1 94.27(8) . . ?
O10 Cu1 S1 83.64(7) . . ?
O2 Cu1 S1 148.85(7) 3_666 . ?
O4 Cu1 S1 26.68(7) . . ?
O12 Cu1 S1 107.49(6) 2_646 . ?
O11 Cu1 S1 28.55(5) . . ?
O3 Cu1 S1 94.66(5) 3_666 . ?
O15 Cu1 S2 82.91(8) . 3_666 ?
O10 Cu1 S2 95.45(7) . 3_666 ?
O2 Cu1 S2 26.14(6) 3_666 3_666 ?
O4 Cu1 S2 149.72(7) . 3_666 ?
O12 Cu1 S2 129.31(6) 2_646 3_666 ?
O11 Cu1 S2 95.53(5) . 3_666 ?
O3 Cu1 S2 28.53(5) 3_666 3_666 ?
S1 Cu1 S2 123.16(3) . 3_666 ?
O15 Cu1 S2 159.81(8) . 1_556 ?
O10 Cu1 S2 19.72(7) . 1_556 ?
O2 Cu1 S2 73.22(6) 3_666 1_556 ?
O4 Cu1 S2 104.84(6) . 1_556 ?
O12 Cu1 S2 96.66(6) 2_646 1_556 ?
O11 Cu1 S2 87.54(5) . 1_556 ?
O3 Cu1 S2 79.59(5) 3_666 1_556 ?
S1 Cu1 S2 100.10(2) . 1_556 ?
S2 Cu1 S2 77.38(2) 3_666 1_556 ?
O15 Cu1 S3 14.88(8) . . ?
O10 Cu1 S3 163.91(7) . . ?
O2 Cu1 S3 101.80(6) 3_666 . ?
O4 Cu1 S3 79.56(6) . . ?
O12 Cu1 S3 91.44(6) 2_646 . ?
O11 Cu1 S3 89.01(5) . . ?
O3 Cu1 S3 91.70(5) 3_666 . ?
S1 Cu1 S3 80.40(2) . . ?
S2 Cu1 S3 95.00(2) 3_666 . ?
S2 Cu1 S3 171.29(2) 1_556 . ?
O15 Cu1 S1 99.33(9) . 2_646 ?
O10 Cu1 S1 84.57(8) . 2_646 ?
O2 Cu1 S1 84.12(6) 3_666 2_646 ?
O4 Cu1 S1 99.96(7) . 2_646 ?
O12 Cu1 S1 20.93(6) 2_646 2_646 ?
O11 Cu1 S1 150.03(5) . 2_646 ?
O3 Cu1 S1 138.15(5) 3_666 2_646 ?
S1 Cu1 S1 126.060(19) . 2_646 ?
S2 Cu1 S1 110.26(2) 3_666 2_646 ?
S2 Cu1 S1 83.62(2) 1_556 2_646 ?
S3 Cu1 S1 103.19(2) . 2_646 ?
O9 Cu2 O1 93.25(9) . 3_576 ?
O9 Cu2 O6 85.57(10) . . ?
O1 Cu2 O6 173.47(9) 3_576 . ?
O9 Cu2 O7 172.86(11) . . ?
O1 Cu2 O7 85.12(9) 3_576 . ?
O6 Cu2 O7 95.26(10) . . ?
O9 Cu2 O3 94.93(10) . 2_655 ?
O1 Cu2 O3 105.41(9) 3_576 2_655 ?
O6 Cu2 O3 81.10(9) . 2_655 ?
O7 Cu2 O3 92.21(10) . 2_655 ?
O9 Cu2 O13 94.24(9) . 3_576 ?
O1 Cu2 O13 57.20(8) 3_576 3_576 ?
O6 Cu2 O13 116.44(9) . 3_576 ?
O7 Cu2 O13 79.02(9) . 3_576 ?
O3 Cu2 O13 160.80(8) 2_655 3_576 ?
O9 Cu2 O16 88.46(10) . . ?
O1 Cu2 O16 118.50(8) 3_576 . ?
O6 Cu2 O16 55.09(8) . . ?
O7 Cu2 O16 86.23(10) . . ?
O3 Cu2 O16 135.70(8) 2_655 . ?
O13 Cu2 O16 61.36(7) 3_576 . ?
O9 Cu2 S4 97.40(7) . 3_576 ?
O1 Cu2 S4 28.29(7) 3_576 3_576 ?
O6 Cu2 S4 145.52(7) . 3_576 ?
O7 Cu2 S4 77.91(7) . 3_576 ?
O3 Cu2 S4 132.38(7) 2_655 3_576 ?
O13 Cu2 S4 29.23(5) 3_576 3_576 ?
O16 Cu2 S4 90.55(5) . 3_576 ?
O9 Cu2 S3 87.79(8) . . ?
O1 Cu2 S3 146.93(7) 3_576 . ?
O6 Cu2 S3 26.70(7) . . ?
O7 Cu2 S3 89.80(8) . . ?
O3 Cu2 S3 107.43(6) 2_655 . ?
O13 Cu2 S3 89.74(6) 3_576 . ?
O16 Cu2 S3 28.43(5) . . ?
S4 Cu2 S3 118.83(3) 3_576 . ?
O9 Cu2 S4 20.66(7) . . ?
O1 Cu2 S4 72.89(6) 3_576 . ?
O6 Cu2 S4 105.41(7) . . ?
O7 Cu2 S4 155.66(7) . . ?
O3 Cu2 S4 103.41(6) 2_655 . ?
O13 Cu2 S4 80.32(6) 3_576 . ?
O16 Cu2 S4 95.06(6) . . ?
S4 Cu2 S4 77.78(3) 3_576 . ?
S3 Cu2 S4 102.85(2) . . ?
O9 Cu2 S1 166.37(7) . . ?
O1 Cu2 S1 100.25(7) 3_576 . ?
O6 Cu2 S1 80.80(7) . . ?
O7 Cu2 S1 15.97(7) . . ?
O3 Cu2 S1 83.33(6) 2_655 . ?
O13 Cu2 S1 91.54(6) 3_576 . ?
O16 Cu2 S1 83.50(6) . . ?
S4 Cu2 S1 93.68(2) 3_576 . ?
S3 Cu2 S1 79.90(2) . . ?
S4 Cu2 S1 171.34(2) . . ?
O9 Cu2 S2 100.19(8) . 2_655 ?
O1 Cu2 S2 83.74(7) 3_576 2_655 ?
O6 Cu2 S2 102.79(7) . 2_655 ?
O7 Cu2 S2 86.56(8) . 2_655 ?
O3 Cu2 S2 22.01(6) 2_655 2_655 ?
O13 Cu2 S2 139.07(6) 3_576 2_655 ?
O16 Cu2 S2 155.86(5) . 2_655 ?
S4 Cu2 S2 110.36(2) 3_576 2_655 ?
S3 Cu2 S2 128.62(2) . 2_655 ?
S4 Cu2 S2 100.92(2) . 2_655 ?
S1 Cu2 S2 83.26(2) . 2_655 ?
O15 K1 O8 104.57(8) . 3_566 ?
O15 K1 O10 109.88(9) . 2_646 ?
O8 K1 O10 136.61(7) 3_566 2_646 ?
O15 K1 O1 123.70(7) . 3_566 ?
O8 K1 O1 50.47(7) 3_566 3_566 ?
O10 K1 O1 87.97(7) 2_646 3_566 ?
O15 K1 O7 175.39(9) . 1_545 ?
O8 K1 O7 71.40(7) 3_566 1_545 ?
O10 K1 O7 74.73(7) 2_646 1_545 ?
O1 K1 O7 55.67(6) 3_566 1_545 ?
O15 K1 O2 57.52(7) . 3_666 ?
O8 K1 O2 110.01(7) 3_566 3_666 ?
O10 K1 O2 110.44(6) 2_646 3_666 ?
O1 K1 O2 160.39(7) 3_566 3_666 ?
O7 K1 O2 121.25(7) 1_545 3_666 ?
O15 K1 O5 77.61(8) . 3_666 ?
O8 K1 O5 62.05(6) 3_566 3_666 ?
O10 K1 O5 150.63(7) 2_646 3_666 ?
O1 K1 O5 111.99(7) 3_566 3_666 ?
O7 K1 O5 98.29(7) 1_545 3_666 ?
O2 K1 O5 48.42(6) 3_666 3_666 ?
O15 K1 O14 49.22(7) . . ?
O8 K1 O14 85.94(8) 3_566 . ?
O10 K1 O14 96.99(8) 2_646 . ?
O1 K1 O14 76.60(7) 3_566 . ?
O7 K1 O14 131.43(7) 1_545 . ?
O2 K1 O14 106.64(7) 3_666 . ?
O5 K1 O14 108.20(8) 3_666 . ?
O15 K1 O12 133.23(7) . 1_545 ?
O8 K1 O12 108.89(7) 3_566 1_545 ?
O10 K1 O12 63.69(7) 2_646 1_545 ?
O1 K1 O12 102.84(6) 3_566 1_545 ?
O7 K1 O12 48.19(6) 1_545 1_545 ?
O2 K1 O12 80.53(6) 3_666 1_545 ?
O5 K1 O12 90.12(7) 3_666 1_545 ?
O14 K1 O12 160.61(8) . 1_545 ?
O15 K1 O4 84.90(7) . 2_646 ?
O8 K1 O4 159.03(7) 3_566 2_646 ?
O10 K1 O4 51.51(6) 2_646 2_646 ?
O1 K1 O4 138.19(6) 3_566 2_646 ?
O7 K1 O4 98.19(6) 1_545 2_646 ?
O2 K1 O4 59.06(6) 3_666 2_646 ?
O5 K1 O4 103.02(6) 3_666 2_646 ?
O14 K1 O4 113.79(7) . 2_646 ?
O12 K1 O4 53.86(6) 1_545 2_646 ?
O15 K1 S4 117.14(6) . 3_566 ?
O8 K1 S4 24.39(5) 3_566 3_566 ?
O10 K1 S4 113.01(5) 2_646 3_566 ?
O1 K1 S4 26.12(5) 3_566 3_566 ?
O7 K1 S4 60.03(5) 1_545 3_566 ?
O2 K1 S4 134.29(5) 3_666 3_566 ?
O5 K1 S4 86.01(5) 3_666 3_566 ?
O14 K1 S4 81.63(5) . 3_566 ?
O12 K1 S4 106.56(5) 1_545 3_566 ?
O4 K1 S4 157.72(5) 2_646 3_566 ?
O15 K1 S3 24.70(5) . . ?
O8 K1 S3 92.64(6) 3_566 . ?
O10 K1 S3 108.00(6) 2_646 . ?
O1 K1 S3 99.39(5) 3_566 . ?
O7 K1 S3 155.06(5) 1_545 . ?
O2 K1 S3 81.76(5) 3_666 . ?
O5 K1 S3 90.39(5) 3_666 . ?
O14 K1 S3 24.96(5) . . ?
O12 K1 S3 155.78(5) 1_545 . ?
O4 K1 S3 102.58(5) 2_646 . ?
S4 K1 S3 97.63(2) 3_566 . ?
O15 K1 S1 155.92(6) . 1_545 ?
O8 K1 S1 87.47(6) 3_566 1_545 ?
O10 K1 S1 71.43(5) 2_646 1_545 ?
O1 K1 S1 80.08(5) 3_566 1_545 ?
O7 K1 S1 24.43(4) 1_545 1_545 ?
O2 K1 S1 98.94(5) 3_666 1_545 ?
O5 K1 S1 90.35(5) 3_666 1_545 ?
O14 K1 S1 154.32(6) . 1_545 ?
O12 K1 S1 24.48(4) 1_545 1_545 ?
O4 K1 S1 77.51(4) 2_646 1_545 ?
S4 K1 S1 82.16(2) 3_566 1_545 ?
S3 K1 S1 179.21(3) . 1_545 ?
O15 K1 S2 64.08(6) . 3_666 ?
O8 K1 S2 85.20(5) 3_566 3_666 ?
O10 K1 S2 133.52(5) 2_646 3_666 ?
O1 K1 S2 135.55(5) 3_566 3_666 ?
O7 K1 S2 112.81(6) 1_545 3_666 ?
O2 K1 S2 24.85(4) 3_666 3_666 ?
O5 K1 S2 23.73(4) 3_666 3_666 ?
O14 K1 S2 107.14(6) . 3_666 ?
O12 K1 S2 87.01(5) 1_545 3_666 ?
O4 K1 S2 82.23(4) 2_646 3_666 ?
S4 K1 S2 109.45(3) 3_566 3_666 ?
S3 K1 S2 83.80(3) . 3_666 ?
S1 K1 S2 96.98(3) 1_545 3_666 ?
O8 Na1 O5 78.17(9) . 1_455 ?
O8 Na1 O13 85.73(10) . 2_545 ?
O5 Na1 O13 98.73(10) 1_455 2_545 ?
O8 Na1 O16 84.02(9) . 4_575 ?
O5 Na1 O16 161.45(11) 1_455 4_575 ?
O13 Na1 O16 74.57(10) 2_545 4_575 ?
O8 Na1 O14 111.20(11) . 2 ?
O5 Na1 O14 92.11(10) 1_455 2 ?
O13 Na1 O14 161.57(11) 2_545 2 ?
O16 Na1 O14 99.20(10) 4_575 2 ?
O8 Na1 O1 148.92(10) . 4_575 ?
O5 Na1 O1 80.89(9) 1_455 4_575 ?
O13 Na1 O1 75.01(9) 2_545 4_575 ?
O16 Na1 O1 113.07(9) 4_575 4_575 ?
O14 Na1 O1 92.19(10) 2 4_575 ?
O8 Na1 O9 149.41(8) . 4_575 ?
O5 Na1 O9 125.38(9) 1_455 4_575 ?
O13 Na1 O9 72.51(8) 2_545 4_575 ?
O16 Na1 O9 69.82(8) 4_575 4_575 ?
O14 Na1 O9 89.06(9) 2 4_575 ?
O1 Na1 O9 44.52(6) 4_575 4_575 ?
O8 Na1 S4 163.26(9) . 4_575 ?
O5 Na1 S4 101.28(7) 1_455 4_575 ?
O13 Na1 S4 77.79(8) 2_545 4_575 ?
O16 Na1 S4 94.26(8) 4_575 4_575 ?
O14 Na1 S4 85.52(8) 2 4_575 ?
O1 Na1 S4 21.25(5) 4_575 4_575 ?
O9 Na1 S4 24.45(4) 4_575 4_575 ?
O8 Na1 S4 98.95(8) . 2_545 ?
O5 Na1 S4 93.26(7) 1_455 2_545 ?
O13 Na1 S4 15.63(7) 2_545 2_545 ?
O16 Na1 S4 84.33(8) 4_575 2_545 ?
O14 Na1 S4 149.84(9) 2 2_545 ?
O1 Na1 S4 59.53(6) 4_575 2_545 ?
O9 Na1 S4 63.88(5) 4_575 2_545 ?
S4 Na1 S4 64.33(3) 4_575 2_545 ?
O8 Na1 S4 14.03(6) . . ?
O5 Na1 S4 91.48(7) 1_455 . ?
O13 Na1 S4 88.00(8) 2_545 . ?
O16 Na1 S4 71.26(7) 4_575 . ?
O14 Na1 S4 106.68(8) 2 . ?
O1 Na1 S4 159.95(8) 4_575 . ?
O9 Na1 S4 139.82(5) 4_575 . ?
S4 Na1 S4 162.12(4) 4_575 . ?
S4 Na1 S4 102.82(4) 2_545 . ?
O8 Na1 S3 97.49(7) . 4_575 ?
O5 Na1 S3 175.22(8) 1_455 4_575 ?
O13 Na1 S3 82.83(7) 2_545 4_575 ?
O16 Na1 S3 15.30(7) 4_575 4_575 ?
O14 Na1 S3 87.58(7) 2 4_575 ?
O1 Na1 S3 103.89(6) 4_575 4_575 ?
O9 Na1 S3 59.39(5) 4_575 4_575 ?
S4 Na1 S3 83.46(3) 4_575 4_575 ?
S4 Na1 S3 89.38(3) 2_545 4_575 ?
S4 Na1 S3 84.04(3) . 4_575 ?
O8 Na1 S2 88.42(7) . 1_455 ?
O5 Na1 S2 11.56(6) 1_455 1_455 ?
O13 Na1 S2 94.34(7) 2_545 1_455 ?
O16 Na1 S2 166.98(9) 4_575 1_455 ?
O14 Na1 S2 93.41(7) 2 1_455 ?
O1 Na1 S2 69.38(6) 4_575 1_455 ?
O9 Na1 S2 113.89(5) 4_575 1_455 ?
S4 Na1 S2 89.92(3) 4_575 1_455 ?
S4 Na1 S2 86.39(3) 2_545 1_455 ?
S4 Na1 S2 102.06(4) . 1_455 ?
S3 Na1 S2 173.21(5) 4_575 1_455 ?
O8 Na1 Na3 59.21(7) . . ?
O5 Na1 Na3 116.15(8) 1_455 . ?
O13 Na1 Na3 39.16(7) 2_545 . ?
O16 Na1 Na3 48.33(8) 4_575 . ?
O14 Na1 Na3 144.60(8) 2 . ?
O1 Na1 Na3 112.05(7) 4_575 . ?
O9 Na1 Na3 90.89(5) 4_575 . ?
S4 Na1 Na3 107.61(4) 4_575 . ?
S4 Na1 Na3 54.55(4) 2_545 . ?
S4 Na1 Na3 54.99(3) . . ?
S3 Na1 Na3 62.44(4) 4_575 . ?
S2 Na1 Na3 118.64(5) 1_455 . ?
O11 Na2 O6 83.29(9) 1_554 4_575 ?
O11 Na2 O4 161.19(10) 1_554 4_575 ?
O6 Na2 O4 78.64(9) 4_575 4_575 ?
O11 Na2 O2 119.34(10) 1_554 . ?
O6 Na2 O2 135.66(10) 4_575 . ?
O4 Na2 O2 78.00(8) 4_575 . ?
O11 Na2 O12 110.37(10) 1_554 3_676 ?
O6 Na2 O12 106.30(9) 4_575 3_676 ?
O4 Na2 O12 70.41(9) 4_575 3_676 ?
O2 Na2 O12 100.52(8) . 3_676 ?
O11 Na2 O3 84.69(10) 1_554 3_665 ?
O6 Na2 O3 68.50(8) 4_575 3_665 ?
O4 Na2 O3 93.41(9) 4_575 3_665 ?
O2 Na2 O3 75.89(8) . 3_665 ?
O12 Na2 O3 163.80(10) 3_676 3_665 ?
O11 Na2 O10 70.26(8) 1_554 1_554 ?
O6 Na2 O10 139.16(9) 4_575 1_554 ?
O4 Na2 O10 127.74(8) 4_575 1_554 ?
O2 Na2 O10 49.82(7) . 1_554 ?
O12 Na2 O10 111.77(8) 3_676 1_554 ?
O3 Na2 O10 78.31(8) 3_665 1_554 ?
O11 Na2 S2 96.77(8) 1_554 . ?
O6 Na2 S2 151.47(8) 4_575 . ?
O4 Na2 S2 101.58(7) 4_575 . ?
O2 Na2 S2 25.16(5) . . ?
O12 Na2 S2 100.42(7) 3_676 . ?
O3 Na2 S2 83.07(6) 3_665 . ?
O10 Na2 S2 26.66(4) 1_554 . ?
O11 Na2 O15 106.17(9) 1_554 4_575 ?
O6 Na2 O15 45.57(7) 4_575 4_575 ?
O4 Na2 O15 56.84(7) 4_575 4_575 ?
O2 Na2 O15 134.49(8) . 4_575 ?
O12 Na2 O15 61.59(7) 3_676 4_575 ?
O3 Na2 O15 109.45(8) 3_665 4_575 ?
O10 Na2 O15 171.42(8) 1_554 4_575 ?
S2 Na2 O15 154.57(6) . 4_575 ?
O11 Na2 Cu1 134.16(8) 1_554 4_575 ?
O6 Na2 Cu1 74.64(7) 4_575 4_575 ?
O4 Na2 Cu1 34.58(6) 4_575 4_575 ?
O2 Na2 Cu1 104.18(7) . 4_575 ?
O12 Na2 Cu1 43.43(6) 3_676 4_575 ?
O3 Na2 Cu1 121.48(7) 3_665 4_575 ?
O10 Na2 Cu1 145.50(6) 1_554 4_575 ?
S2 Na2 Cu1 121.39(4) . 4_575 ?
O15 Na2 Cu1 33.19(4) 4_575 4_575 ?
O11 Na2 S3 89.80(7) 1_554 4_575 ?
O6 Na2 S3 21.47(6) 4_575 4_575 ?
O4 Na2 S3 71.45(6) 4_575 4_575 ?
O2 Na2 S3 145.15(7) . 4_575 ?
O12 Na2 S3 84.85(7) 3_676 4_575 ?
O3 Na2 S3 89.41(6) 3_665 4_575 ?
O10 Na2 S3 157.28(6) 1_554 4_575 ?
S2 Na2 S3 169.49(5) . 4_575 ?
O15 Na2 S3 25.12(4) 4_575 4_575 ?
Cu1 Na2 S3 57.06(3) 4_575 4_575 ?
O11 Na2 Cu2 95.86(7) 1_554 4_575 ?
O6 Na2 Cu2 32.55(6) 4_575 4_575 ?
O4 Na2 Cu2 71.40(6) 4_575 4_575 ?
O2 Na2 Cu2 103.75(7) . 4_575 ?
O12 Na2 Cu2 128.62(7) 3_676 4_575 ?
O3 Na2 Cu2 40.35(6) 3_665 4_575 ?
O10 Na2 Cu2 118.58(6) 1_554 4_575 ?
S2 Na2 Cu2 119.96(4) . 4_575 ?
O15 Na2 Cu2 69.10(5) 4_575 4_575 ?
Cu1 Na2 Cu2 86.64(3) 4_575 4_575 ?
S3 Na2 Cu2 50.86(2) 4_575 4_575 ?
O11 Na2 S1 151.44(8) 1_554 4_575 ?
O6 Na2 S1 70.90(7) 4_575 4_575 ?
O4 Na2 S1 18.65(5) 4_575 4_575 ?
O2 Na2 S1 75.03(6) . 4_575 ?
O12 Na2 S1 89.00(7) 3_676 4_575 ?
O3 Na2 S1 74.80(7) 3_665 4_575 ?
O10 Na2 S1 122.93(6) 1_554 4_575 ?
S2 Na2 S1 100.18(4) . 4_575 ?
O15 Na2 S1 63.95(5) 4_575 4_575 ?
Cu1 Na2 S1 50.53(2) 4_575 4_575 ?
S3 Na2 S1 70.64(3) 4_575 4_575 ?
Cu2 Na2 S1 55.70(2) 4_575 4_575 ?
O11 Na2 S1 11.92(6) 1_554 1_554 ?
O6 Na2 S1 95.20(7) 4_575 1_554 ?
O4 Na2 S1 172.19(7) 4_575 1_554 ?
O2 Na2 S1 109.82(7) . 1_554 ?
O12 Na2 S1 107.24(7) 3_676 1_554 ?
O3 Na2 S1 88.71(7) 3_665 1_554 ?
O10 Na2 S1 60.06(5) 1_554 1_554 ?
S2 Na2 S1 86.13(4) . 1_554 ?
O15 Na2 S1 115.38(6) 4_575 1_554 ?
Cu1 Na2 S1 139.25(4) 4_575 1_554 ?
S3 Na2 S1 101.08(4) 4_575 1_554 ?
Cu2 Na2 S1 105.93(3) 4_575 1_554 ?
S1 Na2 S1 161.35(4) 4_575 1_554 ?
O9 Na3 O13 114.06(10) . 2_545 ?
O9 Na3 O11 119.56(10) . 4_575 ?
O13 Na3 O11 123.76(10) 2_545 4_575 ?
O9 Na3 O6 62.61(8) . . ?
O13 Na3 O6 156.04(12) 2_545 . ?
O11 Na3 O6 70.83(8) 4_575 . ?
O9 Na3 O16 85.46(10) . 4_575 ?
O13 Na3 O16 67.32(10) 2_545 4_575 ?
O11 Na3 O16 100.65(10) 4_575 4_575 ?
O6 Na3 O16 132.62(11) . 4_575 ?
O9 Na3 O7 154.67(13) . 4_575 ?
O13 Na3 O7 72.55(8) 2_545 4_575 ?
O11 Na3 O7 51.74(7) 4_575 4_575 ?
O6 Na3 O7 121.48(8) . 4_575 ?
O16 Na3 O7 74.50(9) 4_575 4_575 ?
O9 Na3 O14 87.28(10) . . ?
O13 Na3 O14 110.78(11) 2_545 . ?
O11 Na3 O14 87.92(9) 4_575 . ?
O6 Na3 O14 47.11(7) . . ?
O16 Na3 O14 170.75(9) 4_575 . ?
O7 Na3 O14 113.99(9) 4_575 . ?
O9 Na3 O8 46.81(7) . . ?
O13 Na3 O8 67.46(8) 2_545 . ?
O11 Na3 O8 156.93(11) 4_575 . ?
O6 Na3 O8 106.89(8) . . ?
O16 Na3 O8 63.27(8) 4_575 . ?
O7 Na3 O8 130.01(9) 4_575 . ?
O14 Na3 O8 107.51(8) . . ?
O9 Na3 S1 138.27(9) . 4_575 ?
O13 Na3 S1 99.32(8) 2_545 4_575 ?
O11 Na3 S1 25.32(6) 4_575 4_575 ?
O6 Na3 S1 96.07(6) . 4_575 ?
O16 Na3 S1 85.09(7) 4_575 4_575 ?
O7 Na3 S1 26.77(5) 4_575 4_575 ?
O14 Na3 S1 104.15(7) . 4_575 ?
O8 Na3 S1 148.27(8) . 4_575 ?
O9 Na3 S4 132.91(7) . 2_545 ?
O13 Na3 S4 22.21(6) 2_545 2_545 ?
O11 Na3 S4 107.47(7) 4_575 2_545 ?
O6 Na3 S4 143.77(10) . 2_545 ?
O16 Na3 S4 83.61(7) 4_575 2_545 ?
O7 Na3 S4 60.92(5) 4_575 2_545 ?
O14 Na3 S4 97.22(7) . 2_545 ?
O8 Na3 S4 87.94(5) . 2_545 ?
S1 Na3 S4 86.06(4) 4_575 2_545 ?
O9 Na3 O8 139.25(10) . 2_545 ?
O13 Na3 O8 45.61(8) 2_545 2_545 ?
O11 Na3 O8 96.37(8) 4_575 2_545 ?
O6 Na3 O8 119.62(10) . 2_545 ?
O16 Na3 O8 107.50(8) 4_575 2_545 ?
O7 Na3 O8 63.58(7) 4_575 2_545 ?
O14 Na3 O8 74.65(8) . 2_545 ?
O8 Na3 O8 104.10(5) . 2_545 ?
S1 Na3 O8 82.16(5) 4_575 2_545 ?
S4 Na3 O8 24.72(4) 2_545 2_545 ?
O9 Na3 S4 22.24(6) . . ?
O13 Na3 S4 92.40(7) 2_545 . ?
O11 Na3 S4 137.50(9) 4_575 . ?
O6 Na3 S4 84.39(6) . . ?
O16 Na3 S4 71.23(7) 4_575 . ?
O7 Na3 S4 145.69(9) 4_575 . ?
O14 Na3 S4 100.10(7) . . ?
O8 Na3 S4 24.95(4) . . ?
S1 Na3 S4 147.10(8) 4_575 . ?
S4 Na3 S4 112.69(4) 2_545 . ?
O8 Na3 S4 126.07(6) 2_545 . ?
O9 Na3 Cu2 32.03(6) . . ?
O13 Na3 Cu2 145.87(8) 2_545 . ?
O11 Na3 Cu2 89.64(7) 4_575 . ?
O6 Na3 Cu2 33.92(5) . . ?
O16 Na3 Cu2 102.66(8) 4_575 . ?
O7 Na3 Cu2 138.39(7) 4_575 . ?
O14 Na3 Cu2 73.68(6) . . ?
O8 Na3 Cu2 78.84(5) . . ?
S1 Na3 Cu2 112.62(4) 4_575 . ?
S4 Na3 Cu2 160.56(6) 2_545 . ?
O8 Na3 Cu2 147.50(8) 2_545 . ?
S4 Na3 Cu2 54.12(3) . . ?
O9 Na3 S3 69.72(7) . . ?
O13 Na3 S3 132.57(10) 2_545 . ?
O11 Na3 S3 83.01(7) 4_575 . ?
O6 Na3 S3 23.84(5) . . ?
O16 Na3 S3 152.80(8) 4_575 . ?
O7 Na3 S3 125.29(7) 4_575 . ?
O14 Na3 S3 24.21(5) . . ?
O8 Na3 S3 103.92(6) . . ?
S1 Na3 S3 105.79(4) 4_575 . ?
S4 Na3 S3 121.33(7) 2_545 . ?
O8 Na3 S3 98.76(7) 2_545 . ?
S4 Na3 S3 87.77(4) . . ?
Cu2 Na3 S3 50.20(3) . . ?
O11 S1 O12 112.66(15) . . ?
O11 S1 O7 107.88(15) . . ?
O12 S1 O7 108.56(15) . . ?
O11 S1 O4 109.76(14) . . ?
O12 S1 O4 108.76(13) . . ?
O7 S1 O4 109.16(13) . . ?
O11 S1 Cu1 73.78(11) . . ?
O12 S1 Cu1 131.49(10) . . ?
O7 S1 Cu1 114.80(11) . . ?
O4 S1 Cu1 36.71(9) . . ?
O11 S1 Na3 49.91(10) . 4_576 ?
O12 S1 Na3 135.58(11) . 4_576 ?
O7 S1 Na3 58.96(11) . 4_576 ?
O4 S1 Na3 115.60(10) . 4_576 ?
Cu1 S1 Na3 86.93(4) . 4_576 ?
O11 S1 Cu2 118.77(10) . . ?
O12 S1 Cu2 115.88(10) . . ?
O7 S1 Cu2 21.65(10) . . ?
O4 S1 Cu2 87.58(9) . . ?
Cu1 S1 Cu2 98.56(2) . . ?
Na3 S1 Cu2 69.36(3) 4_576 . ?
O11 S1 Cu1 144.77(11) . 2_656 ?
O12 S1 Cu1 34.94(10) . 2_656 ?
O7 S1 Cu1 99.12(11) . 2_656 ?
O4 S1 Cu1 81.10(9) . 2_656 ?
Cu1 S1 Cu1 114.89(2) . 2_656 ?
Na3 S1 Cu1 155.12(4) 4_576 2_656 ?
Cu2 S1 Cu1 94.46(2) . 2_656 ?
O11 S1 K1 112.74(11) . 1_565 ?
O12 S1 K1 57.75(10) . 1_565 ?
O7 S1 K1 53.07(10) . 1_565 ?
O4 S1 K1 137.28(9) . 1_565 ?
Cu1 S1 K1 167.03(3) . 1_565 ?
Na3 S1 K1 89.24(4) 4_576 1_565 ?
Cu2 S1 K1 68.515(19) . 1_565 ?
Cu1 S1 K1 66.80(2) 2_656 1_565 ?
O11 S1 Na2 135.17(12) . 4_576 ?
O12 S1 Na2 103.92(11) . 4_576 ?
O7 S1 Na2 82.87(10) . 4_576 ?
O4 S1 Na2 30.69(9) . 4_576 ?
Cu1 S1 Na2 62.58(3) . 4_576 ?
Na3 S1 Na2 115.08(5) 4_576 4_576 ?
Cu2 S1 Na2 61.69(3) . 4_576 ?
Cu1 S1 Na2 69.30(3) 2_656 4_576 ?
K1 S1 Na2 108.28(3) 1_565 4_576 ?
O11 S1 Na2 18.73(10) . 1_556 ?
O12 S1 Na2 103.73(11) . 1_556 ?
O7 S1 Na2 126.56(11) . 1_556 ?
O4 S1 Na2 98.91(9) . 1_556 ?
Cu1 S1 Na2 66.52(3) . 1_556 ?
Na3 S1 Na2 68.07(4) 4_576 1_556 ?
Cu2 S1 Na2 135.35(3) . 1_556 ?
Cu1 S1 Na2 130.18(3) 2_656 1_556 ?
K1 S1 Na2 123.16(3) 1_565 1_556 ?
Na2 S1 Na2 128.55(3) 4_576 1_556 ?
O11 S1 Na2 91.28(11) . 3_676 ?
O12 S1 Na2 21.51(10) . 3_676 ?
O7 S1 Na2 115.43(11) . 3_676 ?
O4 S1 Na2 121.11(9) . 3_676 ?
Cu1 S1 Na2 129.77(3) . 3_676 ?
Na3 S1 Na2 119.59(5) 4_576 3_676 ?
Cu2 S1 Na2 129.62(3) . 3_676 ?
Cu1 S1 Na2 56.16(2) 2_656 3_676 ?
K1 S1 Na2 62.54(3) 1_565 3_676 ?
Na2 S1 Na2 124.00(3) 4_576 3_676 ?
Na2 S1 Na2 84.02(4) 1_556 3_676 ?
O5 S2 O3 113.40(14) . . ?
O5 S2 O10 108.13(14) . 1_554 ?
O3 S2 O10 110.94(15) . 1_554 ?
O5 S2 O2 109.52(14) . . ?
O3 S2 O2 108.13(13) . . ?
O10 S2 O2 106.48(13) 1_554 . ?
O5 S2 Cu1 118.93(11) . 3_666 ?
O3 S2 Cu1 73.68(10) . 3_666 ?
O10 S2 Cu1 126.13(9) 1_554 3_666 ?
O2 S2 Cu1 35.07(8) . 3_666 ?
O5 S2 Cu1 134.38(11) . 1_554 ?
O3 S2 Cu1 94.81(10) . 1_554 ?
O10 S2 Cu1 26.25(9) 1_554 1_554 ?
O2 S2 Cu1 93.33(8) . 1_554 ?
Cu1 S2 Cu1 102.62(2) 3_666 1_554 ?
O5 S2 Cu2 86.99(10) . 2_645 ?
O3 S2 Cu2 35.56(9) . 2_645 ?
O10 S2 Cu2 99.53(10) 1_554 2_645 ?
O2 S2 Cu2 142.32(9) . 2_645 ?
Cu1 S2 Cu2 107.26(2) 3_666 2_645 ?
Cu1 S2 Cu2 98.56(2) 1_554 2_645 ?
O5 S2 Na2 101.92(11) . . ?
O3 S2 Na2 141.94(10) . . ?
O10 S2 Na2 68.48(10) 1_554 . ?
O2 S2 Na2 43.51(9) . . ?
Cu1 S2 Na2 77.22(3) 3_666 . ?
Cu1 S2 Na2 68.17(3) 1_554 . ?
Cu2 S2 Na2 166.72(3) 2_645 . ?
O5 S2 K1 55.97(10) . 3_666 ?
O3 S2 K1 121.38(11) . 3_666 ?
O10 S2 K1 127.44(10) 1_554 3_666 ?
O2 S2 K1 54.06(8) . 3_666 ?
Cu1 S2 K1 68.84(2) 3_666 3_666 ?
Cu1 S2 K1 135.86(3) 1_554 3_666 ?
Cu2 S2 K1 125.53(2) 2_645 3_666 ?
Na2 S2 K1 67.72(3) . 3_666 ?
O5 S2 Na1 19.11(10) . 1_655 ?
O3 S2 Na1 98.16(9) . 1_655 ?
O10 S2 Na1 105.29(9) 1_554 1_655 ?
O2 S2 Na1 127.27(9) . 1_655 ?
Cu1 S2 Na1 127.73(3) 3_666 1_655 ?
Cu1 S2 Na1 129.64(3) 1_554 1_655 ?
Cu2 S2 Na1 68.53(3) 2_645 1_655 ?
Na2 S2 Na1 119.11(4) . 1_655 ?
K1 S2 Na1 73.22(3) 3_666 1_655 ?
O5 S2 K1 74.48(10) . 2_655 ?
O3 S2 K1 96.72(11) . 2_655 ?
O10 S2 K1 46.64(9) 1_554 2_655 ?
O2 S2 K1 149.67(9) . 2_655 ?
Cu1 S2 K1 165.61(3) 3_666 2_655 ?
Cu1 S2 K1 66.93(2) 1_554 2_655 ?
Cu2 S2 K1 66.34(2) 2_645 2_655 ?
Na2 S2 K1 106.26(3) . 2_655 ?
K1 S2 K1 125.51(2) 3_666 2_655 ?
Na1 S2 K1 63.34(3) 1_655 2_655 ?
O5 S2 Na2 143.97(11) . 3_665 ?
O3 S2 Na2 30.62(9) . 3_665 ?
O10 S2 Na2 92.12(10) 1_554 3_665 ?
O2 S2 Na2 91.94(9) . 3_665 ?
Cu1 S2 Na2 64.73(3) 3_666 3_665 ?
Cu1 S2 Na2 69.60(3) 1_554 3_665 ?
Cu2 S2 Na2 59.87(2) 2_645 3_665 ?
Na2 S2 Na2 113.31(3) . 3_665 ?
K1 S2 Na2 131.48(3) 3_666 3_665 ?
Na1 S2 Na2 127.57(4) 1_655 3_665 ?
K1 S2 Na2 101.53(3) 2_655 3_665 ?
O14 S3 O16 114.02(16) . . ?
O14 S3 O15 108.10(16) . . ?
O16 S3 O15 109.68(17) . . ?
O14 S3 O6 109.18(15) . . ?
O16 S3 O6 108.25(14) . . ?
O15 S3 O6 107.41(13) . . ?
O14 S3 Cu2 128.11(12) . . ?
O16 S3 Cu2 72.37(11) . . ?
O15 S3 Cu2 117.90(10) . . ?
O6 S3 Cu2 35.99(9) . . ?
O14 S3 Cu1 123.75(11) . . ?
O16 S3 Cu1 108.35(12) . . ?
O15 S3 Cu1 19.60(10) . . ?
O6 S3 Cu1 89.94(9) . . ?
Cu2 S3 Cu1 98.54(2) . . ?
O14 S3 K1 60.53(11) . . ?
O16 S3 K1 118.75(12) . . ?
O15 S3 K1 48.86(10) . . ?
O6 S3 K1 132.02(9) . . ?
Cu2 S3 K1 163.80(3) . . ?
Cu1 S3 K1 67.419(19) . . ?
O14 S3 Na2 107.42(12) . 4_576 ?
O16 S3 Na2 133.44(12) . 4_576 ?
O15 S3 Na2 75.05(11) . 4_576 ?
O6 S3 Na2 35.14(8) . 4_576 ?
Cu2 S3 Na2 65.66(3) . 4_576 ?
Cu1 S3 Na2 61.00(3) . 4_576 ?
K1 S3 Na2 99.39(3) . 4_576 ?
O14 S3 Na3 65.58(12) . . ?
O16 S3 Na3 111.99(12) . . ?
O15 S3 Na3 136.32(12) . . ?
O6 S3 Na3 46.59(10) . . ?
Cu2 S3 Na3 64.89(4) . . ?
Cu1 S3 Na3 127.65(3) . . ?
K1 S3 Na3 116.48(4) . . ?
Na2 S3 Na3 67.16(4) 4_576 . ?
O14 S3 Na1 95.41(11) . 4_576 ?
O16 S3 Na1 26.22(12) . 4_576 ?
O15 S3 Na1 135.29(13) . 4_576 ?
O6 S3 Na1 99.47(9) . 4_576 ?
Cu2 S3 Na1 68.39(3) . 4_576 ?
Cu1 S3 Na1 134.07(3) . 4_576 ?
K1 S3 Na1 127.01(3) . 4_576 ?
Na2 S3 Na1 133.56(4) 4_576 4_576 ?
Na3 S3 Na1 87.84(3) . 4_576 ?
O14 S3 Na3 148.03(12) . 4_576 ?
O16 S3 Na3 36.53(12) . 4_576 ?
O15 S3 Na3 81.66(12) . 4_576 ?
O6 S3 Na3 95.93(10) . 4_576 ?
Cu2 S3 Na3 65.21(3) . 4_576 ?
Cu1 S3 Na3 74.17(3) . 4_576 ?
K1 S3 Na3 115.71(4) . 4_576 ?
Na2 S3 Na3 104.50(4) 4_576 4_576 ?
Na3 S3 Na3 127.82(3) . 4_576 ?
Na1 S3 Na3 60.25(3) 4_576 4_576 ?
O8 S4 O13 112.86(16) . . ?
O8 S4 O9 108.19(15) . . ?
O13 S4 O9 111.45(15) . . ?
O8 S4 O1 109.11(14) . . ?
O13 S4 O1 108.40(15) . . ?
O9 S4 O1 106.61(14) . . ?
O8 S4 Cu2 118.33(10) . 3_576 ?
O13 S4 Cu2 71.06(11) . 3_576 ?
O9 S4 Cu2 128.07(11) . 3_576 ?
O1 S4 Cu2 38.05(9) . 3_576 ?
O8 S4 Cu2 135.73(10) . . ?
O13 S4 Cu2 95.78(11) . . ?
O9 S4 Cu2 27.61(10) . . ?
O1 S4 Cu2 91.52(9) . . ?
Cu2 S4 Cu2 102.22(3) 3_576 . ?
O8 S4 Na3 77.83(12) . 2 ?
O13 S4 Na3 39.13(11) . 2 ?
O9 S4 Na3 142.53(12) . 2 ?
O1 S4 Na3 105.86(9) . 2 ?
Cu2 S4 Na3 72.50(4) 3_576 2 ?
Cu2 S4 Na3 134.62(4) . 2 ?
O8 S4 Na3 71.71(10) . . ?
O13 S4 Na3 119.17(11) . . ?
O9 S4 Na3 37.57(10) . . ?
O1 S4 Na3 127.87(10) . . ?
Cu2 S4 Na3 163.18(4) 3_576 . ?
Cu2 S4 Na3 64.86(3) . . ?
Na3 S4 Na3 124.11(3) 2 . ?
O8 S4 K1 52.80(10) . 3_566 ?
O13 S4 K1 124.14(10) . 3_566 ?
O9 S4 K1 124.39(11) . 3_566 ?
O1 S4 K1 56.45(9) . 3_566 ?
Cu2 S4 K1 73.88(2) 3_576 3_566 ?
Cu2 S4 K1 133.60(3) . 3_566 ?
Na3 S4 K1 89.36(3) 2 3_566 ?
Na3 S4 K1 106.58(4) . 3_566 ?
O8 S4 Na1 105.80(12) . 4_576 ?
O13 S4 Na1 136.61(12) . 4_576 ?
O9 S4 Na1 72.48(11) . 4_576 ?
O1 S4 Na1 37.54(9) . 4_576 ?
Cu2 S4 Na1 73.80(3) 3_576 4_576 ?
Cu2 S4 Na1 67.68(3) . 4_576 ?
Na3 S4 Na1 143.05(4) 2 4_576 ?
Na3 S4 Na1 90.74(5) . 4_576 ?
K1 S4 Na1 66.94(3) 3_566 4_576 ?
O8 S4 Na1 137.90(12) . 2 ?
O13 S4 Na1 26.30(11) . 2 ?
O9 S4 Na1 91.41(11) . 2 ?
O1 S4 Na1 99.78(10) . 2 ?
Cu2 S4 Na1 69.47(3) 3_576 2 ?
Cu2 S4 Na1 70.97(3) . 2 ?
Na3 S4 Na1 64.99(4) 2 2 ?
Na3 S4 Na1 113.16(4) . 2 ?
K1 S4 Na1 140.01(3) 3_566 2 ?
Na1 S4 Na1 115.67(3) 4_576 2 ?
S4 O1 Cu2 113.67(13) . 3_576 ?
S4 O1 Na1 121.20(12) . 4_576 ?
Cu2 O1 Na1 120.84(11) 3_576 4_576 ?
S4 O1 K1 97.43(11) . 3_566 ?
Cu2 O1 K1 103.09(8) 3_576 3_566 ?
Na1 O1 K1 90.61(8) 4_576 3_566 ?
S4 O1 Na3 53.09(8) . 2 ?
Cu2 O1 Na3 66.66(7) 3_576 2 ?
Na1 O1 Na3 172.21(9) 4_576 2 ?
K1 O1 Na3 85.25(6) 3_566 2 ?
S4 O1 Na1 59.08(8) . 2 ?
Cu2 O1 Na1 65.13(6) 3_576 2 ?
Na1 O1 Na1 129.13(7) 4_576 2 ?
K1 O1 Na1 139.70(8) 3_566 2 ?
Na3 O1 Na1 54.48(4) 2 2 ?
S2 O2 Cu1 118.79(13) . 3_666 ?
S2 O2 Na2 111.33(12) . . ?
Cu1 O2 Na2 126.40(10) 3_666 . ?
S2 O2 K1 101.10(10) . 3_666 ?
Cu1 O2 K1 97.37(8) 3_666 3_666 ?
Na2 O2 K1 90.37(8) . 3_666 ?
S2 O2 Na2 66.13(8) . 3_665 ?
Cu1 O2 Na2 63.93(6) 3_666 3_665 ?
Na2 O2 Na2 127.35(8) . 3_665 ?
K1 O2 Na2 142.22(7) 3_666 3_665 ?
S2 O3 Cu2 122.43(14) . 2_645 ?
S2 O3 Na2 132.31(13) . 3_665 ?
Cu2 O3 Na2 93.25(9) 2_645 3_665 ?
S2 O3 Cu1 77.79(10) . 3_666 ?
Cu2 O3 Cu1 152.86(11) 2_645 3_666 ?
Na2 O3 Cu1 82.46(7) 3_665 3_666 ?
S2 O3 Na3 141.25(14) . 2_645 ?
Cu2 O3 Na3 70.48(6) 2_645 2_645 ?
Na2 O3 Na3 76.43(7) 3_665 2_645 ?
Cu1 O3 Na3 82.49(7) 3_666 2_645 ?
S2 O3 K1 62.52(9) . 2_655 ?
Cu2 O3 K1 66.65(6) 2_645 2_655 ?
Na2 O3 K1 116.05(8) 3_665 2_655 ?
Cu1 O3 K1 138.91(7) 3_666 2_655 ?
Na3 O3 K1 135.71(7) 2_645 2_655 ?
S2 O3 Na1 61.31(9) . 1_655 ?
Cu2 O3 Na1 68.78(6) 2_645 1_655 ?
Na2 O3 Na1 161.88(9) 3_665 1_655 ?
Cu1 O3 Na1 114.51(7) 3_666 1_655 ?
Na3 O3 Na1 98.65(6) 2_645 1_655 ?
K1 O3 Na1 55.70(4) 2_655 1_655 ?
S1 O4 Cu1 116.60(13) . . ?
S1 O4 Na2 130.66(13) . 4_576 ?
Cu1 O4 Na2 102.54(10) . 4_576 ?
S1 O4 K1 122.28(11) . 2_656 ?
Cu1 O4 K1 90.28(7) . 2_656 ?
Na2 O4 K1 84.14(7) 4_576 2_656 ?
S1 O4 Na2 59.98(8) . 1_556 ?
Cu1 O4 Na2 62.55(6) . 1_556 ?
Na2 O4 Na2 164.66(8) 4_576 1_556 ?
K1 O4 Na2 98.83(6) 2_656 1_556 ?
S1 O4 Na3 45.50(7) . 4_576 ?
Cu1 O4 Na3 80.83(7) . 4_576 ?
Na2 O4 Na3 121.21(8) 4_576 4_576 ?
K1 O4 Na3 154.34(7) 2_656 4_576 ?
Na2 O4 Na3 55.73(4) 1_556 4_576 ?
S2 O5 Na1 149.33(16) . 1_655 ?
S2 O5 K1 100.29(12) . 3_666 ?
Na1 O5 K1 106.87(9) 1_655 3_666 ?
S2 O5 K1 82.61(11) . 2_655 ?
Na1 O5 K1 78.26(7) 1_655 2_655 ?
K1 O5 K1 156.30(9) 3_666 2_655 ?
S2 O5 Na2 56.71(9) . . ?
Na1 O5 Na2 149.30(10) 1_655 . ?
K1 O5 Na2 66.19(5) 3_666 . ?
K1 O5 Na2 97.30(6) 2_655 . ?
S3 O6 Cu2 117.30(13) . . ?
S3 O6 Na2 123.39(12) . 4_576 ?
Cu2 O6 Na2 107.13(10) . 4_576 ?
S3 O6 Na3 109.56(12) . . ?
Cu2 O6 Na3 96.00(9) . . ?
Na2 O6 Na3 98.20(9) 4_576 . ?
S3 O6 Na1 59.55(8) . 4_576 ?
Cu2 O6 Na1 64.52(6) . 4_576 ?
Na2 O6 Na1 169.08(10) 4_576 4_576 ?
Na3 O6 Na1 89.93(6) . 4_576 ?
S1 O7 Cu2 142.39(16) . . ?
S1 O7 Na3 94.27(13) . 4_576 ?
Cu2 O7 Na3 100.67(10) . 4_576 ?
S1 O7 K1 102.50(12) . 1_565 ?
Cu2 O7 K1 102.54(10) . 1_565 ?
Na3 O7 K1 113.93(10) 4_576 1_565 ?
S1 O7 Na2 73.43(10) . 4_576 ?
Cu2 O7 Na2 69.66(7) . 4_576 ?
Na3 O7 Na2 124.73(10) 4_576 4_576 ?
K1 O7 Na2 121.32(9) 1_565 4_576 ?
S4 O8 Na1 142.69(16) . . ?
S4 O8 K1 102.81(12) . 3_566 ?
Na1 O8 K1 112.90(9) . 3_566 ?
S4 O8 Na3 83.34(10) . . ?
Na1 O8 Na3 82.32(8) . . ?
K1 O8 Na3 129.36(10) 3_566 . ?
S4 O8 Na3 77.45(11) . 2 ?
Na1 O8 Na3 85.32(9) . 2 ?
K1 O8 Na3 100.98(7) 3_566 2 ?
Na3 O8 Na3 129.03(8) . 2 ?
S4 O9 Cu2 131.73(16) . . ?
S4 O9 Na3 120.19(14) . . ?
Cu2 O9 Na3 107.39(10) . . ?
S4 O9 Na1 83.07(11) . 4_576 ?
Cu2 O9 Na1 83.73(9) . 4_576 ?
Na3 O9 Na1 115.59(11) . 4_576 ?
S4 O9 Na1 66.33(10) . 2 ?
Cu2 O9 Na1 75.76(8) . 2 ?
Na3 O9 Na1 133.43(11) . 2 ?
Na1 O9 Na1 110.96(7) 4_576 2 ?
S2 O10 Cu1 134.03(15) 1_556 . ?
S2 O10 K1 111.13(11) 1_556 2_656 ?
Cu1 O10 K1 102.50(9) . 2_656 ?
S2 O10 Na2 84.86(11) 1_556 1_556 ?
Cu1 O10 Na2 89.29(8) . 1_556 ?
K1 O10 Na2 139.71(9) 2_656 1_556 ?
S2 O10 Na2 66.23(9) 1_556 3_666 ?
Cu1 O10 Na2 73.24(7) . 3_666 ?
K1 O10 Na2 110.50(8) 2_656 3_666 ?
Na2 O10 Na2 109.79(7) 1_556 3_666 ?
S1 O11 Na2 149.35(15) . 1_556 ?
S1 O11 Na3 104.77(13) . 4_576 ?
Na2 O11 Na3 104.77(10) 1_556 4_576 ?
S1 O11 Cu1 77.67(11) . . ?
Na2 O11 Cu1 88.14(9) 1_556 . ?
Na3 O11 Cu1 102.52(10) 4_576 . ?
S1 O11 Na2 68.05(10) . 3_676 ?
Na2 O11 Na2 97.88(9) 1_556 3_676 ?
Na3 O11 Na2 131.10(10) 4_576 3_676 ?
Cu1 O11 Na2 121.20(7) . 3_676 ?
S1 O12 Cu1 124.12(14) . 2_656 ?
S1 O12 Na2 146.15(16) . 3_676 ?
Cu1 O12 Na2 89.18(8) 2_656 3_676 ?
S1 O12 K1 97.77(11) . 1_565 ?
Cu1 O12 K1 89.87(8) 2_656 1_565 ?
Na2 O12 K1 87.17(8) 3_676 1_565 ?
S1 O12 K1 87.25(11) . 2_656 ?
Cu1 O12 K1 65.22(6) 2_656 2_656 ?
Na2 O12 K1 103.82(7) 3_676 2_656 ?
K1 O12 K1 152.17(8) 1_565 2_656 ?
S1 O12 Na2 56.01(9) . 4_576 ?
Cu1 O12 Na2 68.52(6) 2_656 4_576 ?
Na2 O12 Na2 154.08(8) 3_676 4_576 ?
K1 O12 Na2 105.13(7) 1_565 4_576 ?
K1 O12 Na2 55.58(4) 2_656 4_576 ?
S4 O13 Na1 138.07(17) . 2 ?
S4 O13 Na3 118.66(15) . 2 ?
Na1 O13 Na3 102.40(11) 2 2 ?
S4 O13 Cu2 79.71(11) . 3_576 ?
Na1 O13 Cu2 92.24(10) 2 3_576 ?
Na3 O13 Cu2 90.86(9) 2 3_576 ?
S4 O13 Na1 62.87(11) . . ?
Na1 O13 Na1 147.41(10) 2 . ?
Na3 O13 Na1 70.57(9) 2 . ?
Cu2 O13 Na1 119.07(8) 3_576 . ?
S3 O14 Na1 176.16(18) . 2_545 ?
S3 O14 K1 94.51(12) . . ?
Na1 O14 K1 89.25(9) 2_545 . ?
S3 O14 Na3 90.21(13) . . ?
Na1 O14 Na3 87.13(9) 2_545 . ?
K1 O14 Na3 144.70(10) . . ?
S3 O14 Na1 63.74(10) . 4_576 ?
Na1 O14 Na1 113.26(8) 2_545 4_576 ?
K1 O14 Na1 127.44(9) . 4_576 ?
Na3 O14 Na1 85.74(7) . 4_576 ?
S3 O14 Na2 53.02(10) . 4_576 ?
Na1 O14 Na2 127.55(10) 2_545 4_576 ?
K1 O14 Na2 93.58(6) . 4_576 ?
Na3 O14 Na2 62.06(6) . 4_576 ?
Na1 O14 Na2 105.95(7) 4_576 4_576 ?
S3 O15 Cu1 145.52(17) . . ?
S3 O15 K1 106.45(13) . . ?
Cu1 O15 K1 105.87(10) . . ?
S3 O15 Na2 79.83(11) . 4_576 ?
Cu1 O15 Na2 74.32(8) . 4_576 ?
K1 O15 Na2 118.80(10) . 4_576 ?
S3 O15 Na3 76.21(11) . 4_576 ?
Cu1 O15 Na3 88.34(10) . 4_576 ?
K1 O15 Na3 136.81(10) . 4_576 ?
Na2 O15 Na3 104.23(7) 4_576 4_576 ?
S3 O16 Na1 138.48(18) . 4_576 ?
S3 O16 Na3 125.57(15) . 4_576 ?
Na1 O16 Na3 91.43(9) 4_576 4_576 ?
S3 O16 Cu2 79.20(11) . . ?
Na1 O16 Cu2 89.48(9) 4_576 . ?
Na3 O16 Cu2 82.03(8) 4_576 . ?

loop_
_geom_bond_atom_site_label_1
_geom_bond_atom_site_label_2
_geom_bond_distance
_geom_bond_site_symmetry_2
_geom_bond_publ_flag
Cu1 O15 1.941(2) . ?
Cu1 O10 1.951(2) . ?
Cu1 O2 1.967(2) 3_666 ?
Cu1 O4 1.985(2) . ?
Cu1 O12 2.347(2) 2_646 ?
Cu1 O11 2.918(3) . ?
Cu1 O3 2.946(2) 3_666 ?
Cu1 S1 2.9684(9) . ?
Cu1 S2 3.0002(9) 3_666 ?
Cu1 S2 3.1715(8) 1_556 ?
Cu1 S3 3.2753(8) . ?
Cu1 S1 3.3923(8) 2_646 ?
Cu2 O9 1.956(2) . ?
Cu2 O1 1.969(2) 3_576 ?
Cu2 O6 1.975(2) . ?
Cu2 O7 1.989(2) . ?
Cu2 O3 2.274(2) 2_655 ?
Cu2 O13 2.813(3) 3_576 ?
Cu2 O16 2.897(3) . ?
Cu2 S4 2.9257(9) 3_576 ?
Cu2 S3 2.9856(9) . ?
Cu2 S4 3.1495(8) . ?
Cu2 S1 3.2907(8) . ?
Cu2 S2 3.3012(9) 2_655 ?
K1 O15 2.678(3) . ?
K1 O8 2.785(2) 3_566 ?
K1 O10 2.861(2) 2_646 ?
K1 O1 2.866(2) 3_566 ?
K1 O7 2.866(3) 1_545 ?
K1 O2 2.906(2) 3_666 ?
K1 O5 2.967(3) 3_666 ?
K1 O14 2.978(3) . ?
K1 O12 2.988(3) 1_545 ?
K1 O4 3.226(2) 2_646 ?
K1 S4 3.4097(10) 3_566 ?
K1 S3 3.4102(11) . ?
K1 S1 3.5007(11) 1_545 ?
K1 S2 3.5220(11) 3_666 ?
Na1 O8 2.354(3) . ?
Na1 O5 2.355(2) 1_455 ?
Na1 O13 2.387(3) 2_545 ?
Na1 O16 2.423(3) 4_575 ?
Na1 O14 2.483(3) 2 ?
Na1 O1 2.545(3) 4_575 ?
Na1 O9 3.431(3) 4_575 ?
Na1 S4 3.5720(16) 4_575 ?
Na1 S4 3.6005(16) 2_545 ?
Na1 S4 3.6103(16) . ?
Na1 S3 3.6354(14) 4_575 ?
Na1 S2 3.6682(14) 1_455 ?
Na1 Na3 3.750(2) . ?
Na2 O11 2.258(3) 1_554 ?
Na2 O6 2.374(2) 4_575 ?
Na2 O4 2.379(3) 4_575 ?
Na2 O2 2.442(2) . ?
Na2 O12 2.512(3) 3_676 ?
Na2 O3 2.544(3) 3_665 ?
Na2 O10 3.086(3) 1_554 ?
Na2 S2 3.3044(15) . ?
Na2 O15 3.381(3) 4_575 ?
Na2 S3 3.4443(15) 4_575 ?
Na2 S1 3.5366(16) 4_575 ?
Na2 S1 3.5846(16) 1_554 ?
Na3 O9 2.398(3) . ?
Na3 O13 2.425(3) 2_545 ?
Na3 O11 2.598(3) 4_575 ?
Na3 O6 2.714(3) . ?
Na3 O16 2.802(4) 4_575 ?
Na3 O7 2.821(3) 4_575 ?
Na3 O14 3.204(4) . ?
Na3 O8 3.251(3) . ?
Na3 S1 3.2836(16) 4_575 ?
Na3 S4 3.3710(17) 2_545 ?
Na3 O8 3.376(3) 2_545 ?
Na3 S4 3.4004(17) . ?
Na3 S3 3.519(2) . ?
S1 O11 1.452(3) . ?
S1 O12 1.464(2) . ?
S1 O7 1.483(2) . ?
S1 O4 1.491(2) . ?
S2 O5 1.441(2) . ?
S2 O3 1.466(2) . ?
S2 O10 1.489(2) 1_554 ?
S2 O2 1.508(2) . ?
S3 O14 1.443(3) . ?
S3 O16 1.447(3) . ?
S3 O15 1.486(2) . ?
S3 O6 1.510(2) . ?
S4 O8 1.444(2) . ?
S4 O13 1.452(3) . ?
S4 O9 1.489(2) . ?
S4 O1 1.514(2) . ?

_cod_database_fobs_code 2108925
